data_4511667
loop_
_publ_author_name
'Gao, De-Wei'
'Gu, Qing'
'You, Shu-Li'

_publ_section_title
;
 Pd(II)-Catalyzed Intermolecular Direct C--H Bond Iodination: An Efficient
 Approach toward the Synthesis of Axially Chiral Compounds via Kinetic
 Resolution
;
_journal_issue 8
_journal_name_full 'ACS Catalysis'
_journal_page_first 2741
_journal_paper_doi 10.1021/cs500813z
_journal_volume 4
_journal_year 2014
_chemical_absolute_configuration ad
_chemical_formula_sum 'C19 H12 I N O'
_chemical_formula_weight 397.20
_chemical_name_systematic
; 
 ? 
;
_space_group_IT_number 4
_symmetry_cell_setting monoclinic
_symmetry_space_group_name_Hall 'P 2yb'
_symmetry_space_group_name_H-M 'P 1 21 1'
_atom_sites_solution_hydrogens geom
_atom_sites_solution_primary direct
_atom_sites_solution_secondary difmap
_audit_creation_method SHELXL-97
_cell_angle_alpha 90.00
_cell_angle_beta 99.974(4)
_cell_angle_gamma 90.00
_cell_formula_units_Z 2
_cell_length_a 8.2619(19)
_cell_length_b 7.6594(17)
_cell_length_c 12.583(3)
_cell_measurement_reflns_used 3055
_cell_measurement_temperature 293(2)
_cell_measurement_theta_max 55.743
_cell_measurement_theta_min 5.006
_cell_volume 784.2(3)
_computing_cell_refinement 'Bruker SMART'
_computing_data_collection 'Bruker SMART'
_computing_data_reduction 'Bruker SHELXTL'
_computing_molecular_graphics 'Bruker SHELXTL'
_computing_publication_material 'Bruker SHELXTL'
_computing_structure_refinement 'SHELXL-97 (Sheldrick, 1997)'
_computing_structure_solution 'SHELXS-97 (Sheldrick, 1990)'
_diffrn_ambient_temperature 293(2)
_diffrn_measured_fraction_theta_full 0.998
_diffrn_measured_fraction_theta_max 0.998
_diffrn_measurement_device_type 'CCD area detector'
_diffrn_measurement_method 'phi and omega scans'
_diffrn_radiation_monochromator graphite
_diffrn_radiation_source 'fine-focus sealed tube'
_diffrn_radiation_type MoK\a
_diffrn_radiation_wavelength 0.71073
_diffrn_reflns_av_R_equivalents 0.0263
_diffrn_reflns_av_sigmaI/netI 0.0378
_diffrn_reflns_limit_h_max 10
_diffrn_reflns_limit_h_min -9
_diffrn_reflns_limit_k_max 6
_diffrn_reflns_limit_k_min -9
_diffrn_reflns_limit_l_max 15
_diffrn_reflns_limit_l_min -14
_diffrn_reflns_number 4785
_diffrn_reflns_theta_full 26.00
_diffrn_reflns_theta_max 26.00
_diffrn_reflns_theta_min 1.64
_exptl_absorpt_coefficient_mu 2.042
_exptl_absorpt_correction_T_max 1.00000
_exptl_absorpt_correction_T_min 0.49393
_exptl_absorpt_correction_type empirical
_exptl_absorpt_process_details sadabs
_exptl_crystal_colour colorless
_exptl_crystal_density_diffrn 1.682
_exptl_crystal_density_method 'not measured'
_exptl_crystal_description prismatic
_exptl_crystal_F_000 388
_exptl_crystal_size_max 0.176
_exptl_crystal_size_mid 0.121
_exptl_crystal_size_min 0.068
_refine_diff_density_max 0.472
_refine_diff_density_min -0.521
_refine_diff_density_rms 0.054
_refine_ls_abs_structure_details 'Flack H D (1983), Acta Cryst. A39, 876-881'
_refine_ls_abs_structure_Flack 0.00(2)
_refine_ls_extinction_method none
_refine_ls_goodness_of_fit_ref 0.999
_refine_ls_hydrogen_treatment constr
_refine_ls_matrix_type full
_refine_ls_number_parameters 199
_refine_ls_number_reflns 2672
_refine_ls_number_restraints 1
_refine_ls_restrained_S_all 0.998
_refine_ls_R_factor_all 0.0266
_refine_ls_R_factor_gt 0.0249
_refine_ls_shift/su_max 0.000
_refine_ls_shift/su_mean 0.000
_refine_ls_structure_factor_coef Fsqd
_refine_ls_weighting_details 'calc w=1/[\s^2^(Fo^2^)+(0.0328P)^2^+0.1434P] where P=(Fo^2^+2Fc^2^)/3'
_refine_ls_weighting_scheme calc
_refine_ls_wR_factor_gt 0.0625
_refine_ls_wR_factor_ref 0.0638
_reflns_number_gt 2537
_reflns_number_total 2672
_reflns_threshold_expression >2sigma(I)
_cod_data_source_file cs500813z_si_002.cif
_cod_data_source_block cd213424
_cod_depositor_comments
;
The following automatic conversions were performed:

'_symmetry_cell_setting' value 'Monoclinic' changed to 'monoclinic'
according to
/usr/data/users/saulius/crontab/automatic-downloads/rss-feeds/ACS/lib/dictionaries/cif_core.dic
dictionary named 'cif_core.dic' version 2.4.2 from 2011-04-26.

Automatic conversion script
Id: cif_fix_values 2281 2013-09-26 08:29:07Z andrius 

 Adding full bibliography for 4511667.cif.
;
_cod_original_sg_symbol_H-M P2(1)
_cod_database_code 4511667

loop_
_symmetry_equiv_pos_as_xyz
'x, y, z'
'-x, y+1/2, -z'

loop_
_atom_site_label
_atom_site_type_symbol
_atom_site_fract_x
_atom_site_fract_y
_atom_site_fract_z
_atom_site_U_iso_or_equiv
_atom_site_adp_type
_atom_site_occupancy
_atom_site_symmetry_multiplicity
_atom_site_calc_flag
_atom_site_refinement_flags
I1 I 0.33324(3) 0.23696(6) 0.217864(15) 0.06344(10) Uani 1 1 d .
N1 N 0.0526(3) 0.6312(4) 0.1556(2) 0.0464(6) Uani 1 1 d .
O1 O -0.0614(3) 0.5585(4) 0.1978(2) 0.0598(7) Uani 1 1 d .
C1 C 0.0104(5) 0.6986(5) 0.0527(3) 0.0572(11) Uani 1 1 d .
H1A H -0.0973 0.6881 0.0166 0.069 Uiso 1 1 calc R
C2 C 0.1212(6) 0.7784(5) 0.0041(3) 0.0647(12) Uani 1 1 d .
H2 H 0.0891 0.8229 -0.0651 0.078 Uiso 1 1 calc R
C3 C 0.2855(5) 0.7965(5) 0.0555(3) 0.0534(9) Uani 1 1 d .
C4 C 0.4055(7) 0.8832(6) 0.0091(4) 0.0716(12) Uani 1 1 d .
H4 H 0.3767 0.9350 -0.0584 0.086 Uiso 1 1 calc R
C5 C 0.5621(7) 0.8920(7) 0.0613(4) 0.0801(15) Uani 1 1 d .
H5 H 0.6399 0.9512 0.0297 0.096 Uiso 1 1 calc R
C6 C 0.6095(5) 0.8131(6) 0.1629(4) 0.0677(11) Uani 1 1 d .
H6 H 0.7187 0.8175 0.1971 0.081 Uiso 1 1 calc R
C7 C 0.4953(4) 0.7300(8) 0.2113(3) 0.0526(7) Uani 1 1 d .
H7 H 0.5262 0.6782 0.2786 0.063 Uiso 1 1 calc R
C8 C 0.3306(3) 0.7232(6) 0.1589(2) 0.0422(6) Uani 1 1 d .
C9 C 0.2081(4) 0.6414(4) 0.2083(2) 0.0402(7) Uani 1 1 d .
C10 C 0.2426(4) 0.5723(4) 0.3192(2) 0.0380(6) Uani 1 1 d .
C11 C 0.3028(4) 0.4081(4) 0.3425(3) 0.0439(7) Uani 1 1 d .
C12 C 0.3449(4) 0.3473(6) 0.4488(3) 0.0570(9) Uani 1 1 d .
H12 H 0.3858 0.2350 0.4627 0.068 Uiso 1 1 calc R
C13 C 0.3248(5) 0.4553(7) 0.5313(3) 0.0638(11) Uani 1 1 d .
H13 H 0.3556 0.4164 0.6019 0.077 Uiso 1 1 calc R
C14 C 0.2591(4) 0.6234(6) 0.5130(3) 0.0551(9) Uani 1 1 d .
C15 C 0.2321(4) 0.7322(12) 0.5977(3) 0.0715(11) Uani 1 1 d .
H15 H 0.2590 0.6931 0.6685 0.086 Uiso 1 1 calc R
C16 C 0.1665(6) 0.8956(8) 0.5773(4) 0.0794(15) Uani 1 1 d .
H16 H 0.1478 0.9660 0.6341 0.095 Uiso 1 1 calc R
C17 C 0.1282(5) 0.9557(7) 0.4728(4) 0.0711(12) Uani 1 1 d .
H17 H 0.0846 1.0671 0.4597 0.085 Uiso 1 1 calc R
C18 C 0.1536(5) 0.8533(6) 0.3883(3) 0.0554(9) Uani 1 1 d .
H18 H 0.1276 0.8962 0.3182 0.066 Uiso 1 1 calc R
C19 C 0.2179(4) 0.6855(5) 0.4056(3) 0.0422(8) Uani 1 1 d .

loop_
_atom_site_aniso_label
_atom_site_aniso_U_11
_atom_site_aniso_U_22
_atom_site_aniso_U_33
_atom_site_aniso_U_23
_atom_site_aniso_U_13
_atom_site_aniso_U_12
I1 0.09052(17) 0.04811(14) 0.05013(13) -0.00651(13) 0.00785(10) 0.01308(15)
N1 0.0555(16) 0.0504(17) 0.0320(13) 0.0023(12) 0.0038(12) 0.0053(13)
O1 0.0496(13) 0.083(2) 0.0454(14) 0.0032(13) 0.0047(10) -0.0062(12)
C1 0.074(2) 0.057(3) 0.0352(15) 0.0072(15) -0.0041(15) 0.0084(17)
C2 0.100(3) 0.057(3) 0.0347(16) 0.0118(15) 0.0050(18) 0.020(2)
C3 0.082(2) 0.0394(17) 0.0440(18) 0.0039(13) 0.0239(17) 0.0090(15)
C4 0.112(4) 0.055(3) 0.056(2) 0.0105(19) 0.038(2) 0.006(2)
C5 0.111(4) 0.061(3) 0.085(3) -0.001(2) 0.064(3) -0.013(3)
C6 0.067(2) 0.060(2) 0.084(3) -0.011(2) 0.036(2) -0.0081(18)
C7 0.0623(16) 0.0488(18) 0.0500(15) -0.006(3) 0.0196(12) -0.002(2)
C8 0.0581(14) 0.0337(16) 0.0367(13) 0.0009(17) 0.0140(11) 0.0048(17)
C9 0.0535(17) 0.0378(18) 0.0287(14) -0.0007(13) 0.0060(13) 0.0033(13)
C10 0.0399(14) 0.0439(18) 0.0298(14) 0.0014(12) 0.0047(11) -0.0015(12)
C11 0.0506(16) 0.0448(18) 0.0356(16) 0.0016(13) 0.0053(13) 0.0015(13)
C12 0.062(2) 0.062(2) 0.0448(19) 0.0122(17) 0.0023(15) 0.0118(17)
C13 0.072(2) 0.087(3) 0.0302(17) 0.0110(17) 0.0024(15) 0.009(2)
C14 0.0514(18) 0.081(3) 0.0322(16) -0.0044(17) 0.0056(14) -0.0015(17)
C15 0.0712(19) 0.106(3) 0.0389(16) -0.012(4) 0.0140(14) -0.011(4)
C16 0.079(3) 0.096(4) 0.067(3) -0.043(3) 0.025(2) -0.009(3)
C17 0.070(2) 0.064(3) 0.084(3) -0.025(2) 0.027(2) 0.004(2)
C18 0.057(2) 0.055(2) 0.055(2) -0.0109(18) 0.0125(17) -0.0001(18)
C19 0.0390(15) 0.054(2) 0.0343(15) -0.0042(13) 0.0087(12) -0.0037(13)

loop_
_atom_type_symbol
_atom_type_description
_atom_type_scat_dispersion_real
_atom_type_scat_dispersion_imag
_atom_type_scat_source
C C 0.0033 0.0016 'International Tables Vol C Tables 4.2.6.8 and 6.1.1.4'
H H 0.0000 0.0000 'International Tables Vol C Tables 4.2.6.8 and 6.1.1.4'
N N 0.0061 0.0033 'International Tables Vol C Tables 4.2.6.8 and 6.1.1.4'
O O 0.0106 0.0060 'International Tables Vol C Tables 4.2.6.8 and 6.1.1.4'
I I -0.4742 1.8119 'International Tables Vol C Tables 4.2.6.8 and 6.1.1.4'

loop_
_geom_angle_atom_site_label_1
_geom_angle_atom_site_label_2
_geom_angle_atom_site_label_3
_geom_angle
O1 N1 C9 121.9(3)
O1 N1 C1 117.7(3)
C9 N1 C1 120.4(3)
C2 C1 N1 121.3(3)
C2 C1 H1A 119.4
N1 C1 H1A 119.4
C1 C2 C3 121.3(3)
C1 C2 H2 119.4
C3 C2 H2 119.4
C4 C3 C8 118.8(4)
C4 C3 C2 123.5(4)
C8 C3 C2 117.8(3)
C5 C4 C3 120.6(4)
C5 C4 H4 119.7
C3 C4 H4 119.7
C4 C5 C6 120.9(4)
C4 C5 H5 119.5
C6 C5 H5 119.5
C7 C6 C5 120.0(4)
C7 C6 H6 120.0
C5 C6 H6 120.0
C6 C7 C8 119.7(4)
C6 C7 H7 120.2
C8 C7 H7 120.2
C3 C8 C7 119.9(3)
C3 C8 C9 119.1(3)
C7 C8 C9 121.0(3)
N1 C9 C8 120.2(3)
N1 C9 C10 117.3(3)
C8 C9 C10 122.5(3)
C11 C10 C19 119.3(3)
C11 C10 C9 122.5(3)
C19 C10 C9 118.1(3)
C10 C11 C12 122.1(3)
C10 C11 I1 120.2(2)
C12 C11 I1 117.7(3)
C13 C12 C11 118.9(4)
C13 C12 H12 120.6
C11 C12 H12 120.6
C12 C13 C14 121.9(3)
C12 C13 H13 119.0
C14 C13 H13 119.0
C15 C14 C13 122.0(4)
C15 C14 C19 118.8(5)
C13 C14 C19 119.2(3)
C16 C15 C14 120.7(4)
C16 C15 H15 119.6
C14 C15 H15 119.6
C15 C16 C17 120.1(4)
C15 C16 H16 119.9
C17 C16 H16 119.9
C18 C17 C16 120.7(5)
C18 C17 H17 119.7
C16 C17 H17 119.7
C17 C18 C19 120.9(4)
C17 C18 H18 119.6
C19 C18 H18 119.6
C18 C19 C14 118.7(3)
C18 C19 C10 122.7(3)
C14 C19 C10 118.6(3)

loop_
_geom_bond_atom_site_label_1
_geom_bond_atom_site_label_2
_geom_bond_distance
I1 C11 2.092(3)
N1 O1 1.286(4)
N1 C9 1.342(4)
N1 C1 1.381(4)
C1 C2 1.334(6)
C1 H1A 0.9300
C2 C3 1.406(6)
C2 H2 0.9300
C3 C4 1.402(6)
C3 C8 1.406(5)
C4 C5 1.348(7)
C4 H4 0.9300
C5 C6 1.407(7)
C5 H5 0.9300
C6 C7 1.367(5)
C6 H6 0.9300
C7 C8 1.406(4)
C7 H7 0.9300
C8 C9 1.422(5)
C9 C10 1.473(4)
C10 C11 1.365(5)
C10 C19 1.432(5)
C11 C12 1.402(5)
C12 C13 1.359(6)
C12 H12 0.9300
C13 C14 1.400(6)
C13 H13 0.9300
C14 C15 1.401(7)
C14 C19 1.417(5)
C15 C16 1.370(10)
C15 H15 0.9300
C16 C17 1.377(7)
C16 H16 0.9300
C17 C18 1.367(6)
C17 H17 0.9300
C18 C19 1.394(6)
C18 H18 0.9300

loop_
_geom_torsion_atom_site_label_1
_geom_torsion_atom_site_label_2
_geom_torsion_atom_site_label_3
_geom_torsion_atom_site_label_4
_geom_torsion
O1 N1 C1 C2 179.0(4)
C9 N1 C1 C2 -1.5(5)
N1 C1 C2 C3 0.3(6)
C1 C2 C3 C4 -178.3(4)
C1 C2 C3 C8 1.8(6)
C8 C3 C4 C5 1.8(6)
C2 C3 C4 C5 -178.2(4)
C3 C4 C5 C6 0.7(7)
C4 C5 C6 C7 -1.8(7)
C5 C6 C7 C8 0.3(7)
C4 C3 C8 C7 -3.2(6)
C2 C3 C8 C7 176.7(4)
C4 C3 C8 C9 177.4(4)
C2 C3 C8 C9 -2.6(6)
C6 C7 C8 C3 2.2(7)
C6 C7 C8 C9 -178.5(4)
O1 N1 C9 C8 -179.9(3)
C1 N1 C9 C8 0.6(5)
O1 N1 C9 C10 -2.6(5)
C1 N1 C9 C10 177.9(3)
C3 C8 C9 N1 1.5(6)
C7 C8 C9 N1 -177.8(4)
C3 C8 C9 C10 -175.7(3)
C7 C8 C9 C10 5.0(6)
N1 C9 C10 C11 96.7(4)
C8 C9 C10 C11 -86.0(4)
N1 C9 C10 C19 -85.9(4)
C8 C9 C10 C19 91.4(4)
C19 C10 C11 C12 -1.4(5)
C9 C10 C11 C12 175.9(3)
C19 C10 C11 I1 178.1(2)
C9 C10 C11 I1 -4.6(4)
C10 C11 C12 C13 0.1(5)
I1 C11 C12 C13 -179.4(3)
C11 C12 C13 C14 1.8(6)
C12 C13 C14 C15 177.4(4)
C12 C13 C14 C19 -2.4(6)
C13 C14 C15 C16 -179.5(4)
C19 C14 C15 C16 0.2(6)
C14 C15 C16 C17 -0.8(7)
C15 C16 C17 C18 0.6(7)
C16 C17 C18 C19 0.4(6)
C17 C18 C19 C14 -0.9(5)
C17 C18 C19 C10 178.4(4)
C15 C14 C19 C18 0.7(5)
C13 C14 C19 C18 -179.6(4)
C15 C14 C19 C10 -178.7(3)
C13 C14 C19 C10 1.0(5)
C11 C10 C19 C18 -178.6(3)
C9 C10 C19 C18 4.0(5)
C11 C10 C19 C14 0.8(5)
C9 C10 C19 C14 -176.6(3)
